data_4064566
loop_
_publ_author_name
'Chuchuryukin, Alexey V.'
'Huang, Rubin'
'Lutz, Martin'
'Chadwick, John C.'
'Spek, Anthony L.'
'van Koten, Gerard'

_publ_section_title
;
 NCN-Pincer Metal Complexes (Ti, Cr, V, Zr, Hf, and Nb) of the Phebox
 Ligand (S,S)-2,6-Bis(4&#x2032;-isopropyl-2&#x2032;-oxazolinyl)phenyl
;
_journal_issue 10
_journal_name_full Organometallics
_journal_page_first 2819
_journal_paper_doi 10.1021/om200170b
_journal_volume 30
_journal_year 2011
_chemical_absolute_configuration ad
_chemical_formula_moiety 'C36 H46 Cl4 N4 Nb2 O6, C5 H12, C6 H6'
_chemical_formula_sum 'C47 H64 Cl4 N4 Nb2 O6'
_chemical_formula_weight 1108.64
_chemical_name_systematic
; 
 ? 
;
_space_group_IT_number 19
_symmetry_cell_setting orthorhombic
_symmetry_space_group_name_Hall 'P 2ac 2ab'
_symmetry_space_group_name_H-M 'P 21 21 21'
_atom_sites_solution_hydrogens geom
_atom_sites_solution_primary direct
_atom_sites_solution_secondary difmap
_audit_creation_method SHELXL-97
_cell_angle_alpha 90.00
_cell_angle_beta 90.00
_cell_angle_gamma 90.00
_cell_formula_units_Z 4
_cell_length_a 11.1179(1)
_cell_length_b 18.6083(1)
_cell_length_c 24.8042(2)
_cell_measurement_reflns_used 73590
_cell_measurement_temperature 150(2)
_cell_measurement_theta_max 27.48
_cell_measurement_theta_min 1.02
_cell_volume 5131.62(7)
_computing_cell_refinement HKL2000
_computing_data_collection 'Nonius COLLECT'
_computing_data_reduction 'HKL2000, Denzox, Sadabs'
_computing_structure_refinement 'SHELXL-97 (Sheldrick, 1997)'
_computing_structure_solution 'SIR-97 (Altomare et al., 1997)'
_diffrn_ambient_temperature 150(2)
_diffrn_measured_fraction_theta_full 0.999
_diffrn_measured_fraction_theta_max 0.999
_diffrn_measurement_device_type 'Nonius KappaCCD'
_diffrn_radiation_monochromator graphite
_diffrn_radiation_source 'rotating anode'
_diffrn_radiation_type MoK\a
_diffrn_radiation_wavelength 0.71073
_diffrn_reflns_av_R_equivalents 0.0481
_diffrn_reflns_av_sigmaI/netI 0.0319
_diffrn_reflns_limit_h_max 14
_diffrn_reflns_limit_h_min -14
_diffrn_reflns_limit_k_max 24
_diffrn_reflns_limit_k_min -24
_diffrn_reflns_limit_l_max 32
_diffrn_reflns_limit_l_min -32
_diffrn_reflns_number 84232
_diffrn_reflns_theta_full 27.50
_diffrn_reflns_theta_max 27.50
_diffrn_reflns_theta_min 1.97
_exptl_absorpt_coefficient_mu 0.704
_exptl_absorpt_correction_T_max 0.94
_exptl_absorpt_correction_T_min 0.70
_exptl_absorpt_correction_type multi-scan
_exptl_absorpt_process_details Sadabs
_exptl_crystal_colour yellow
_exptl_crystal_density_diffrn 1.435
_exptl_crystal_density_method 'not measured'
_exptl_crystal_description needle
_exptl_crystal_F_000 2288
_exptl_crystal_size_max 0.60
_exptl_crystal_size_mid 0.12
_exptl_crystal_size_min 0.09
_refine_diff_density_max 0.713
_refine_diff_density_min -0.392
_refine_diff_density_rms 0.062
_refine_ls_abs_structure_details 'Flack H D (1983), Acta Cryst. A39, 876-881'
_refine_ls_abs_structure_Flack -0.01(2)
_refine_ls_extinction_method none
_refine_ls_goodness_of_fit_ref 1.032
_refine_ls_hydrogen_treatment constr
_refine_ls_matrix_type full
_refine_ls_number_parameters 622
_refine_ls_number_reflns 11772
_refine_ls_number_restraints 224
_refine_ls_restrained_S_all 1.027
_refine_ls_R_factor_all 0.0371
_refine_ls_R_factor_gt 0.0289
_refine_ls_shift/su_max 0.023
_refine_ls_shift/su_mean 0.001
_refine_ls_structure_factor_coef Fsqd
_refine_ls_weighting_details 'calc w=1/[\s^2^(Fo^2^)+(0.0341P)^2^+2.1902P] where P=(Fo^2^+2Fc^2^)/3'
_refine_ls_weighting_scheme calc
_refine_ls_wR_factor_gt 0.0648
_refine_ls_wR_factor_ref 0.0679
_reflns_number_gt 10500
_reflns_number_total 11772
_reflns_threshold_expression I>2\s(I)
_cod_data_source_file om200170b_si_001.cif
_cod_data_source_block s3547a
_cod_database_code 4064566

loop_
_symmetry_equiv_pos_as_xyz
'x, y, z'
'-x+1/2, -y, z+1/2'
'x+1/2, -y+1/2, -z'
'-x, y+1/2, -z+1/2'

loop_
_atom_site_label
_atom_site_type_symbol
_atom_site_fract_x
_atom_site_fract_y
_atom_site_fract_z
_atom_site_U_iso_or_equiv
_atom_site_adp_type
_atom_site_occupancy
_atom_site_symmetry_multiplicity
_atom_site_calc_flag
_atom_site_refinement_flags
_atom_site_disorder_assembly
_atom_site_disorder_group
Nb1 Nb 0.789367(19) 0.232941(14) 0.224803(9) 0.01825(5) Uani 1 1 d . . .
Cl11 Cl 0.88935(6) 0.12049(4) 0.23319(3) 0.02989(15) Uani 1 1 d . . .
Cl12 Cl 0.71567(7) 0.34552(4) 0.19174(3) 0.02918(15) Uani 1 1 d . . .
O1 O 0.78678(15) 0.27502(10) 0.29661(7) 0.0210(4) Uani 1 1 d . . .
O2 O 0.64767(16) 0.18879(9) 0.25790(7) 0.0213(4) Uani 1 1 d . . .
O11 O 1.15128(17) 0.32504(12) 0.20825(8) 0.0334(5) Uani 1 1 d . . .
O12 O 0.66559(18) 0.15689(11) 0.06505(8) 0.0293(5) Uani 1 1 d . . .
N11 N 0.97736(19) 0.27937(13) 0.23821(9) 0.0248(5) Uani 1 1 d . . .
N12 N 0.68340(19) 0.18748(13) 0.15280(9) 0.0218(5) Uani 1 1 d . . .
C11 C 0.8962(2) 0.24005(17) 0.14581(11) 0.0254(6) Uani 1 1 d . . .
C12 C 0.8491(3) 0.21585(15) 0.09741(11) 0.0277(6) Uani 1 1 d . . .
C13 C 0.9128(3) 0.21952(18) 0.04887(12) 0.0365(8) Uani 1 1 d . . .
H13 H 0.8792 0.2010 0.0165 0.044 Uiso 1 1 calc R . .
C14 C 1.0270(3) 0.25103(19) 0.04908(13) 0.0423(9) Uani 1 1 d . . .
H14 H 1.0711 0.2547 0.0164 0.051 Uiso 1 1 calc R . .
C15 C 1.0760(3) 0.27676(19) 0.09633(12) 0.0372(7) Uani 1 1 d . . .
H15 H 1.1533 0.2985 0.0963 0.045 Uiso 1 1 calc R . .
C16 C 1.0106(2) 0.27048(18) 0.14441(11) 0.0292(6) Uani 1 1 d . . .
C17 C 1.0477(2) 0.29263(15) 0.19776(12) 0.0265(6) Uani 1 1 d . . .
C18 C 1.1483(3) 0.34307(18) 0.26593(13) 0.0358(7) Uani 1 1 d . . .
H18A H 1.1374 0.3954 0.2713 0.043 Uiso 1 1 calc R . .
H18B H 1.2234 0.3278 0.2841 0.043 Uiso 1 1 calc R . .
C19 C 1.0395(2) 0.30101(18) 0.28778(12) 0.0296(7) Uani 1 1 d . . .
H19 H 0.9866 0.3345 0.3086 0.036 Uiso 1 1 calc R . .
C110 C 1.0701(2) 0.2357(2) 0.32321(12) 0.0369(7) Uani 1 1 d . . .
H110 H 0.9937 0.2088 0.3299 0.044 Uiso 1 1 calc R . .
C111 C 1.1581(3) 0.1841(2) 0.29667(16) 0.0467(9) Uani 1 1 d . . .
H11A H 1.1266 0.1693 0.2615 0.070 Uiso 1 1 calc R . .
H11B H 1.1687 0.1417 0.3196 0.070 Uiso 1 1 calc R . .
H11C H 1.2359 0.2081 0.2918 0.070 Uiso 1 1 calc R . .
C112 C 1.1175(3) 0.2616(3) 0.37820(13) 0.0606(11) Uani 1 1 d . . .
H11D H 1.1946 0.2863 0.3732 0.091 Uiso 1 1 calc R . .
H11E H 1.1288 0.2202 0.4021 0.091 Uiso 1 1 calc R . .
H11F H 1.0594 0.2949 0.3943 0.091 Uiso 1 1 calc R . .
C113 C 0.7298(3) 0.18585(16) 0.10537(11) 0.0260(6) Uani 1 1 d . . .
C114 C 0.5607(3) 0.12452(17) 0.09173(12) 0.0313(7) Uani 1 1 d . . .
H11G H 0.5687 0.0716 0.0934 0.038 Uiso 1 1 calc R . .
H11H H 0.4857 0.1366 0.0722 0.038 Uiso 1 1 calc R . .
C115 C 0.5600(2) 0.15736(15) 0.14897(11) 0.0239(6) Uani 1 1 d . . .
H115 H 0.5503 0.1181 0.1762 0.029 Uiso 1 1 calc R . .
C116 C 0.4639(2) 0.21530(15) 0.15860(11) 0.0273(6) Uani 1 1 d . . .
H116 H 0.4828 0.2391 0.1937 0.033 Uiso 1 1 calc R . .
C117 C 0.3403(3) 0.18012(18) 0.16417(14) 0.0383(7) Uani 1 1 d . . .
H11I H 0.3206 0.1544 0.1308 0.057 Uiso 1 1 calc R . .
H11J H 0.2795 0.2172 0.1708 0.057 Uiso 1 1 calc R . .
H11K H 0.3414 0.1462 0.1944 0.057 Uiso 1 1 calc R . .
C118 C 0.4626(3) 0.27385(18) 0.11505(13) 0.0374(7) Uani 1 1 d . . .
H11L H 0.4361 0.2530 0.0808 0.056 Uiso 1 1 calc R . .
H11M H 0.5438 0.2936 0.1108 0.056 Uiso 1 1 calc R . .
H11N H 0.4072 0.3122 0.1257 0.056 Uiso 1 1 calc R . .
Nb2 Nb 0.644587(19) 0.232273(13) 0.329317(9) 0.01660(5) Uani 1 1 d . . .
Cl21 Cl 0.77455(6) 0.16134(3) 0.38421(3) 0.02491(14) Uani 1 1 d . . .
Cl22 Cl 0.47982(6) 0.30521(4) 0.30027(3) 0.02386(14) Uani 1 1 d . . .
O21 O 0.36304(18) 0.07662(10) 0.37317(8) 0.0278(4) Uani 1 1 d . . .
O22 O 0.67531(18) 0.39531(10) 0.45861(8) 0.0270(4) Uani 1 1 d . . .
N21 N 0.51975(19) 0.13500(11) 0.33596(9) 0.0193(4) Uani 1 1 d . . .
N22 N 0.69115(19) 0.33105(11) 0.38204(9) 0.0197(5) Uani 1 1 d . . .
C21 C 0.5325(2) 0.23591(16) 0.40656(10) 0.0207(5) Uani 1 1 d . . .
C22 C 0.5456(2) 0.29055(14) 0.44461(11) 0.0227(6) Uani 1 1 d . . .
C23 C 0.4750(3) 0.29406(16) 0.49120(11) 0.0278(6) Uani 1 1 d . . .
H23 H 0.4874 0.3310 0.5170 0.033 Uiso 1 1 calc R . .
C24 C 0.3867(3) 0.24262(17) 0.49902(12) 0.0329(7) Uani 1 1 d . . .
H24 H 0.3379 0.2445 0.5304 0.040 Uiso 1 1 calc R . .
C25 C 0.3685(3) 0.18823(15) 0.46147(11) 0.0282(6) Uani 1 1 d . . .
H25 H 0.3066 0.1537 0.4665 0.034 Uiso 1 1 calc R . .
C26 C 0.4425(2) 0.18529(15) 0.41641(11) 0.0226(6) Uani 1 1 d . . .
C27 C 0.4412(2) 0.13115(14) 0.37409(11) 0.0224(6) Uani 1 1 d . . .
C28 C 0.3855(3) 0.03958(15) 0.32206(12) 0.0292(6) Uani 1 1 d . . .
H28A H 0.3220 0.0510 0.2954 0.035 Uiso 1 1 calc R . .
H28B H 0.3884 -0.0131 0.3274 0.035 Uiso 1 1 calc R . .
C29 C 0.5087(2) 0.06855(14) 0.30328(11) 0.0233(6) Uani 1 1 d . . .
H29 H 0.5050 0.0812 0.2641 0.028 Uiso 1 1 calc R . .
C210 C 0.6138(3) 0.01751(15) 0.31350(12) 0.0294(7) Uani 1 1 d . . .
H210 H 0.6897 0.0442 0.3054 0.035 Uiso 1 1 calc R . .
C211 C 0.6212(3) -0.00848(17) 0.37163(14) 0.0426(8) Uani 1 1 d . . .
H21A H 0.5490 -0.0364 0.3803 0.064 Uiso 1 1 calc R . .
H21B H 0.6267 0.0330 0.3958 0.064 Uiso 1 1 calc R . .
H21C H 0.6926 -0.0388 0.3761 0.064 Uiso 1 1 calc R . .
C212 C 0.6061(3) -0.04556(17) 0.27451(15) 0.0433(8) Uani 1 1 d . . .
H21D H 0.6701 -0.0801 0.2827 0.065 Uiso 1 1 calc R . .
H21E H 0.6156 -0.0281 0.2375 0.065 Uiso 1 1 calc R . .
H21F H 0.5277 -0.0691 0.2783 0.065 Uiso 1 1 calc R . .
C213 C 0.6391(2) 0.34017(14) 0.42792(11) 0.0212(5) Uani 1 1 d . . .
C214 C 0.7801(3) 0.42533(16) 0.43026(12) 0.0292(6) Uani 1 1 d . . .
H21G H 0.8555 0.4133 0.4495 0.035 Uiso 1 1 calc R . .
H21H H 0.7735 0.4782 0.4273 0.035 Uiso 1 1 calc R . .
C215 C 0.7775(3) 0.39026(14) 0.37428(11) 0.0239(6) Uani 1 1 d . . .
H215 H 0.8587 0.3698 0.3661 0.029 Uiso 1 1 calc R . .
C216 C 0.7390(3) 0.44012(14) 0.32801(13) 0.0282(6) Uani 1 1 d . . .
H216 H 0.7272 0.4098 0.2951 0.034 Uiso 1 1 calc R . .
C217 C 0.8383(3) 0.49457(17) 0.31565(14) 0.0405(8) Uani 1 1 d . . .
H21I H 0.8133 0.5252 0.2855 0.061 Uiso 1 1 calc R . .
H21J H 0.9123 0.4690 0.3059 0.061 Uiso 1 1 calc R . .
H21K H 0.8530 0.5244 0.3475 0.061 Uiso 1 1 calc R . .
C218 C 0.6198(3) 0.47796(16) 0.34018(15) 0.0384(8) Uani 1 1 d . . .
H21L H 0.6292 0.5085 0.3721 0.058 Uiso 1 1 calc R . .
H21M H 0.5573 0.4419 0.3469 0.058 Uiso 1 1 calc R . .
H21N H 0.5966 0.5077 0.3093 0.058 Uiso 1 1 calc R . .
C31 C 0.8595(8) 0.0160(4) 0.1099(3) 0.056(3) Uani 0.592(15) 1 d PDU A 1
H31 H 0.8816 0.0476 0.1383 0.067 Uiso 0.592(15) 1 calc PR A 1
C32 C 0.7620(7) -0.0282(5) 0.1156(3) 0.068(3) Uani 0.592(15) 1 d PDU A 1
H32 H 0.7162 -0.0271 0.1480 0.082 Uiso 0.592(15) 1 calc PR A 1
C33 C 0.7304(6) -0.0741(5) 0.0748(5) 0.086(4) Uani 0.592(15) 1 d PDU A 1
H33 H 0.6626 -0.1047 0.0788 0.103 Uiso 0.592(15) 1 calc PR A 1
C34 C 0.7966(8) -0.0758(5) 0.0283(4) 0.085(4) Uani 0.592(15) 1 d PDU A 1
H34 H 0.7749 -0.1076 0.0000 0.102 Uiso 0.592(15) 1 calc PR A 1
C35 C 0.8942(7) -0.0315(5) 0.0225(2) 0.066(3) Uani 0.592(15) 1 d PDU A 1
H35 H 0.9404 -0.0329 -0.0097 0.079 Uiso 0.592(15) 1 calc PR A 1
C36 C 0.9251(5) 0.0148(4) 0.0632(4) 0.055(3) Uani 0.592(15) 1 d PDU A 1
H36 H 0.9920 0.0460 0.0589 0.065 Uiso 0.592(15) 1 calc PR A 1
C41 C 0.8923(8) 0.0265(4) 0.0914(5) 0.045(3) Uani 0.408(15) 1 d PDU A 2
H41 H 0.9402 0.0658 0.1032 0.054 Uiso 0.408(15) 1 calc PR A 2
C42 C 0.8096(10) -0.0035(5) 0.1256(3) 0.049(3) Uani 0.408(15) 1 d PDU A 2
H42 H 0.7999 0.0151 0.1610 0.059 Uiso 0.408(15) 1 calc PR A 2
C43 C 0.7409(8) -0.0603(5) 0.1087(4) 0.051(4) Uani 0.408(15) 1 d PDU A 2
H43 H 0.6836 -0.0811 0.1325 0.061 Uiso 0.408(15) 1 calc PR A 2
C44 C 0.7548(11) -0.0870(5) 0.0577(5) 0.066(4) Uani 0.408(15) 1 d PDU A 2
H44 H 0.7067 -0.1262 0.0459 0.079 Uiso 0.408(15) 1 calc PR A 2
C45 C 0.8381(14) -0.0573(7) 0.0236(3) 0.084(5) Uani 0.408(15) 1 d PDU A 2
H45 H 0.8486 -0.0763 -0.0116 0.101 Uiso 0.408(15) 1 calc PR A 2
C46 C 0.9061(11) -0.0002(7) 0.0404(5) 0.071(5) Uani 0.408(15) 1 d PDU A 2
H46 H 0.9628 0.0210 0.0165 0.086 Uiso 0.408(15) 1 calc PR A 2
C51 C 0.5058(11) 0.0088(7) 0.8658(3) 0.094(3) Uiso 0.56 1 d PD B 3
H51A H 0.5393 -0.0304 0.8441 0.141 Uiso 0.56 1 calc PR B 3
H51B H 0.5641 0.0482 0.8679 0.141 Uiso 0.56 1 calc PR B 3
H51C H 0.4314 0.0261 0.8491 0.141 Uiso 0.56 1 calc PR B 3
C52 C 0.4783(8) -0.0188(4) 0.9230(4) 0.157(7) Uiso 0.56 1 d PD B 3
H52A H 0.4204 -0.0592 0.9208 0.189 Uiso 0.56 1 calc PR B 3
H52B H 0.5532 -0.0371 0.9396 0.189 Uiso 0.56 1 calc PR B 3
C53 C 0.4254(5) 0.0411(4) 0.9586(3) 0.072(2) Uiso 0.56 1 d PD B 3
H53A H 0.4695 0.0864 0.9518 0.086 Uiso 0.56 1 calc PR B 3
H53B H 0.4360 0.0282 0.9970 0.086 Uiso 0.56 1 calc PR B 3
C54 C 0.2908(6) 0.0525(5) 0.9468(3) 0.095(3) Uiso 0.56 1 d PD B 3
H54A H 0.2479 0.0061 0.9500 0.114 Uiso 0.56 1 calc PR B 3
H54B H 0.2808 0.0701 0.9094 0.114 Uiso 0.56 1 calc PR B 3
C61 C 0.5112(14) 0.0041(10) 0.8426(5) 0.134(7) Uiso 0.44 1 d PD B 4
H61A H 0.5287 -0.0446 0.8299 0.201 Uiso 0.44 1 calc PR B 4
H61B H 0.5831 0.0341 0.8387 0.201 Uiso 0.44 1 calc PR B 4
H61C H 0.4454 0.0246 0.8212 0.201 Uiso 0.44 1 calc PR B 4
C62 C 0.4740(14) 0.0014(10) 0.9024(4) 0.166(9) Uiso 0.44 1 d PD B 4
H62A H 0.5439 0.0141 0.9252 0.199 Uiso 0.44 1 calc PR B 4
H62B H 0.4489 -0.0481 0.9118 0.199 Uiso 0.44 1 calc PR B 4
C63 C 0.3699(7) 0.0538(5) 0.9139(2) 0.060(2) Uiso 0.44 1 d PD B 4
H63A H 0.3888 0.1013 0.8981 0.073 Uiso 0.44 1 calc PR B 4
H63B H 0.2955 0.0357 0.8966 0.073 Uiso 0.44 1 calc PR B 4
C64 C 0.3488(10) 0.0620(8) 0.9749(2) 0.119(5) Uiso 0.44 1 d PD B 4
H64A H 0.4195 0.0856 0.9916 0.143 Uiso 0.44 1 calc PR B 4
H64B H 0.3397 0.0139 0.9915 0.143 Uiso 0.44 1 calc PR B 4
C55 C 0.2354(6) 0.1071(4) 0.9864(3) 0.142(3) Uiso 1 1 d D . .
H55A H 0.1483 0.1095 0.9807 0.213 Uiso 0.56 1 calc PR B 3
H55B H 0.2708 0.1546 0.9801 0.213 Uiso 0.56 1 calc PR B 3
H55C H 0.2519 0.0920 1.0235 0.213 Uiso 0.56 1 calc PR B 3
H55D H 0.1649 0.0830 0.9710 0.213 Uiso 0.44 1 calc PR B 4
H55E H 0.2443 0.1547 0.9700 0.213 Uiso 0.44 1 calc PR B 4
H55F H 0.2249 0.1123 1.0254 0.213 Uiso 0.44 1 calc PR B 4

loop_
_atom_site_aniso_label
_atom_site_aniso_U_11
_atom_site_aniso_U_22
_atom_site_aniso_U_33
_atom_site_aniso_U_23
_atom_site_aniso_U_13
_atom_site_aniso_U_12
Nb1 0.01707(10) 0.02111(10) 0.01657(10) 0.00055(9) 0.00106(8) 0.00030(10)
Cl11 0.0318(4) 0.0276(3) 0.0303(4) -0.0014(3) 0.0000(3) 0.0082(3)
Cl12 0.0342(4) 0.0246(3) 0.0287(4) 0.0042(3) -0.0017(3) 0.0027(3)
O1 0.0181(8) 0.0240(9) 0.0209(8) -0.0013(8) 0.0011(7) -0.0022(8)
O2 0.0218(9) 0.0245(9) 0.0176(9) -0.0035(7) 0.0004(8) -0.0036(8)
O11 0.0194(9) 0.0469(13) 0.0339(11) 0.0012(10) 0.0036(9) -0.0069(9)
O12 0.0299(11) 0.0399(12) 0.0181(10) -0.0034(9) -0.0015(8) -0.0016(9)
N11 0.0170(10) 0.0325(13) 0.0249(12) 0.0001(10) 0.0012(9) -0.0026(9)
N12 0.0214(11) 0.0265(12) 0.0175(11) -0.0002(9) -0.0005(9) 0.0004(9)
C11 0.0245(13) 0.0293(14) 0.0225(13) 0.0034(12) 0.0006(11) 0.0023(12)
C12 0.0281(14) 0.0353(16) 0.0197(13) 0.0043(11) 0.0036(12) 0.0038(12)
C13 0.0362(16) 0.052(2) 0.0211(14) 0.0038(14) 0.0032(12) 0.0008(15)
C14 0.0388(17) 0.063(3) 0.0256(15) 0.0068(15) 0.0147(13) -0.0009(15)
C15 0.0282(15) 0.052(2) 0.0318(16) 0.0041(15) 0.0063(13) -0.0037(15)
C16 0.0264(13) 0.0334(15) 0.0278(14) 0.0059(14) 0.0043(11) -0.0034(14)
C17 0.0210(13) 0.0311(15) 0.0274(15) 0.0019(12) 0.0026(12) 0.0012(11)
C18 0.0221(14) 0.0495(18) 0.0359(17) -0.0043(15) -0.0016(14) -0.0067(14)
C19 0.0184(13) 0.0443(17) 0.0262(15) -0.0083(13) -0.0005(11) -0.0020(12)
C110 0.0195(12) 0.0623(19) 0.0289(15) 0.0083(17) -0.0005(12) -0.0007(15)
C111 0.0306(17) 0.053(2) 0.056(2) 0.0111(18) -0.0031(17) 0.0067(16)
C112 0.0393(19) 0.113(3) 0.0295(17) 0.005(2) -0.0095(15) -0.007(2)
C113 0.0288(15) 0.0299(14) 0.0193(14) 0.0013(11) -0.0028(11) 0.0063(12)
C114 0.0284(15) 0.0391(17) 0.0264(15) -0.0054(13) -0.0004(13) -0.0018(13)
C115 0.0247(14) 0.0265(14) 0.0205(13) -0.0009(11) -0.0019(11) -0.0008(12)
C116 0.0247(13) 0.0313(16) 0.0259(15) -0.0042(11) -0.0008(11) 0.0015(11)
C117 0.0261(15) 0.0423(18) 0.047(2) -0.0026(15) 0.0015(15) -0.0018(14)
C118 0.0382(16) 0.0340(16) 0.0400(17) 0.0055(16) -0.0082(14) 0.0042(15)
Nb2 0.01778(10) 0.01663(10) 0.01539(10) -0.00062(10) 0.00034(9) -0.00061(10)
Cl21 0.0271(3) 0.0237(3) 0.0240(3) 0.0009(3) -0.0058(3) 0.0013(3)
Cl22 0.0210(3) 0.0254(3) 0.0252(3) 0.0021(3) -0.0024(3) 0.0028(3)
O21 0.0276(10) 0.0272(10) 0.0286(11) -0.0052(8) 0.0066(9) -0.0093(9)
O22 0.0316(11) 0.0243(10) 0.0252(10) -0.0076(8) -0.0029(8) -0.0018(8)
N21 0.0206(11) 0.0179(10) 0.0195(11) 0.0005(9) 0.0016(9) -0.0021(8)
N22 0.0227(11) 0.0171(10) 0.0192(11) -0.0007(9) -0.0024(9) -0.0002(8)
C21 0.0220(12) 0.0221(12) 0.0179(12) 0.0017(12) -0.0008(10) 0.0051(12)
C22 0.0255(14) 0.0242(13) 0.0185(13) 0.0002(10) -0.0008(11) 0.0031(11)
C23 0.0347(15) 0.0285(14) 0.0201(14) -0.0038(12) 0.0021(12) 0.0032(12)
C24 0.0371(16) 0.0408(17) 0.0210(14) -0.0024(13) 0.0090(12) 0.0005(14)
C25 0.0294(15) 0.0306(14) 0.0246(15) 0.0013(12) 0.0071(12) -0.0015(13)
C26 0.0253(14) 0.0238(13) 0.0187(13) 0.0013(11) 0.0003(11) -0.0002(11)
C27 0.0239(13) 0.0206(12) 0.0228(14) 0.0007(11) -0.0003(11) -0.0022(11)
C28 0.0304(15) 0.0252(13) 0.0321(16) -0.0090(12) 0.0028(13) -0.0076(11)
C29 0.0271(14) 0.0209(13) 0.0218(14) -0.0015(11) -0.0003(12) -0.0053(11)
C210 0.0281(15) 0.0250(14) 0.0351(17) -0.0067(13) -0.0019(12) -0.0025(12)
C211 0.055(2) 0.0251(15) 0.048(2) 0.0000(15) -0.0136(17) 0.0018(15)
C212 0.0409(19) 0.0340(17) 0.055(2) -0.0178(16) -0.0011(17) 0.0028(14)
C213 0.0224(13) 0.0193(12) 0.0219(13) -0.0029(10) -0.0040(11) 0.0043(11)
C214 0.0332(16) 0.0264(14) 0.0279(15) -0.0009(12) -0.0030(13) -0.0062(13)
C215 0.0232(14) 0.0209(13) 0.0275(15) -0.0031(11) 0.0001(12) -0.0008(11)
C216 0.0338(15) 0.0219(13) 0.0288(15) 0.0027(12) -0.0076(13) -0.0035(11)
C217 0.045(2) 0.0305(16) 0.045(2) 0.0083(14) 0.0006(16) -0.0080(14)
C218 0.0375(18) 0.0237(14) 0.054(2) 0.0065(14) -0.0141(16) 0.0026(13)
C31 0.060(6) 0.063(5) 0.044(5) -0.015(4) 0.006(4) 0.009(4)
C32 0.077(6) 0.068(7) 0.060(5) 0.003(5) 0.000(5) 0.024(5)
C33 0.082(6) 0.084(6) 0.092(8) -0.011(6) -0.003(6) -0.013(5)
C34 0.104(7) 0.086(6) 0.065(6) -0.023(5) -0.020(6) -0.024(6)
C35 0.070(5) 0.084(6) 0.042(4) -0.012(4) -0.007(4) 0.006(5)
C36 0.053(5) 0.053(4) 0.057(6) -0.004(4) -0.011(4) 0.004(4)
C41 0.035(5) 0.037(5) 0.062(8) 0.002(5) 0.000(6) -0.004(4)
C42 0.063(7) 0.038(5) 0.047(6) -0.011(4) -0.016(5) -0.004(5)
C43 0.057(6) 0.037(6) 0.058(7) 0.007(5) -0.013(5) -0.002(5)
C44 0.078(8) 0.062(7) 0.058(8) -0.011(6) -0.018(6) -0.013(6)
C45 0.104(10) 0.092(9) 0.056(7) -0.014(6) -0.002(7) -0.018(8)
C46 0.076(8) 0.072(8) 0.066(8) 0.009(7) 0.005(7) -0.016(6)

loop_
_atom_type_symbol
_atom_type_description
_atom_type_scat_dispersion_real
_atom_type_scat_dispersion_imag
_atom_type_scat_source
C C 0.0033 0.0016 'International Tables Vol C Tables 4.2.6.8 and 6.1.1.4'
H H 0.0000 0.0000 'International Tables Vol C Tables 4.2.6.8 and 6.1.1.4'
Cl Cl 0.1484 0.1585 'International Tables Vol C Tables 4.2.6.8 and 6.1.1.4'
N N 0.0061 0.0033 'International Tables Vol C Tables 4.2.6.8 and 6.1.1.4'
Nb Nb -2.0727 0.6215 'International Tables Vol C Tables 4.2.6.8 and 6.1.1.4'
O O 0.0106 0.0060 'International Tables Vol C Tables 4.2.6.8 and 6.1.1.4'

loop_
_geom_angle_atom_site_label_1
_geom_angle_atom_site_label_2
_geom_angle_atom_site_label_3
_geom_angle
O1 Nb1 O2 76.88(7)
O1 Nb1 N11 74.23(7)
O2 Nb1 N11 146.47(8)
O1 Nb1 C11 139.99(9)
O2 Nb1 C11 143.02(9)
N11 Nb1 C11 68.24(9)
O1 Nb1 N12 148.32(7)
O2 Nb1 N12 76.06(7)
N11 Nb1 N12 136.06(8)
C11 Nb1 N12 67.88(9)
O1 Nb1 Cl11 106.31(6)
O2 Nb1 Cl11 88.29(6)
N11 Nb1 Cl11 83.83(6)
C11 Nb1 Cl11 83.31(8)
N12 Nb1 Cl11 89.07(6)
O1 Nb1 Cl12 87.50(6)
O2 Nb1 Cl12 103.62(6)
N11 Nb1 Cl12 91.84(6)
C11 Nb1 Cl12 80.46(8)
N12 Nb1 Cl12 83.14(6)
Cl11 Nb1 Cl12 163.66(3)
O1 Nb1 Nb2 38.39(5)
O2 Nb1 Nb2 38.50(5)
N11 Nb1 Nb2 111.12(6)
C11 Nb1 Nb2 176.87(8)
N12 Nb1 Nb2 112.82(5)
Cl11 Nb1 Nb2 99.71(2)
Cl12 Nb1 Nb2 96.550(19)
Nb1 O1 Nb2 103.24(8)
Nb2 O2 Nb1 102.78(8)
C17 O11 C18 106.0(2)
C113 O12 C114 104.5(2)
C17 N11 C19 108.2(2)
C17 N11 Nb1 120.75(19)
C19 N11 Nb1 131.02(17)
C113 N12 C115 107.7(2)
C113 N12 Nb1 120.92(19)
C115 N12 Nb1 131.41(17)
C12 C11 C16 117.1(3)
C12 C11 Nb1 121.7(2)
C16 C11 Nb1 121.1(2)
C11 C12 C13 122.6(3)
C11 C12 C113 110.6(2)
C13 C12 C113 126.7(3)
C12 C13 C14 118.5(3)
C12 C13 H13 120.8
C14 C13 H13 120.8
C15 C14 C13 120.5(3)
C15 C14 H14 119.7
C13 C14 H14 119.7
C14 C15 C16 119.3(3)
C14 C15 H15 120.4
C16 C15 H15 120.4
C11 C16 C15 121.9(3)
C11 C16 C17 110.7(2)
C15 C16 C17 127.4(3)
N11 C17 O11 117.3(3)
N11 C17 C16 118.8(2)
O11 C17 C16 123.9(2)
O11 C18 C19 104.2(2)
O11 C18 H18A 110.9
C19 C18 H18A 110.9
O11 C18 H18B 110.9
C19 C18 H18B 110.9
H18A C18 H18B 108.9
N11 C19 C110 111.5(3)
N11 C19 C18 102.4(2)
C110 C19 C18 115.4(2)
N11 C19 H19 109.1
C110 C19 H19 109.1
C18 C19 H19 109.1
C111 C110 C19 113.2(3)
C111 C110 C112 111.2(3)
C19 C110 C112 109.5(3)
C111 C110 H110 107.6
C19 C110 H110 107.6
C112 C110 H110 107.6
C110 C111 H11A 109.5
C110 C111 H11B 109.5
H11A C111 H11B 109.5
C110 C111 H11C 109.5
H11A C111 H11C 109.5
H11B C111 H11C 109.5
C110 C112 H11D 109.5
C110 C112 H11E 109.5
H11D C112 H11E 109.5
C110 C112 H11F 109.5
H11D C112 H11F 109.5
H11E C112 H11F 109.5
N12 C113 O12 118.6(3)
N12 C113 C12 118.8(3)
O12 C113 C12 122.6(2)
O12 C114 C115 104.8(2)
O12 C114 H11G 110.8
C115 C114 H11G 110.8
O12 C114 H11H 110.8
C115 C114 H11H 110.8
H11G C114 H11H 108.9
N12 C115 C116 111.6(2)
N12 C115 C114 101.8(2)
C116 C115 C114 115.0(2)
N12 C115 H115 109.4
C116 C115 H115 109.4
C114 C115 H115 109.4
C117 C116 C118 111.1(2)
C117 C116 C115 109.8(2)
C118 C116 C115 113.3(2)
C117 C116 H116 107.5
C118 C116 H116 107.5
C115 C116 H116 107.5
C116 C117 H11I 109.5
C116 C117 H11J 109.5
H11I C117 H11J 109.5
C116 C117 H11K 109.5
H11I C117 H11K 109.5
H11J C117 H11K 109.5
C116 C118 H11L 109.5
C116 C118 H11M 109.5
H11L C118 H11M 109.5
C116 C118 H11N 109.5
H11L C118 H11N 109.5
H11M C118 H11N 109.5
O1 Nb2 O2 77.08(7)
O1 Nb2 C21 141.23(9)
O2 Nb2 C21 141.62(9)
O1 Nb2 N21 147.81(8)
O2 Nb2 N21 75.37(8)
C21 Nb2 N21 68.42(9)
O1 Nb2 N22 74.29(8)
O2 Nb2 N22 147.12(8)
C21 Nb2 N22 67.98(9)
N21 Nb2 N22 136.36(8)
O1 Nb2 Cl21 88.40(5)
O2 Nb2 Cl21 106.18(6)
C21 Nb2 Cl21 82.43(7)
N21 Nb2 Cl21 83.59(6)
N22 Nb2 Cl21 88.94(5)
O1 Nb2 Cl22 105.35(6)
O2 Nb2 Cl22 88.58(6)
C21 Nb2 Cl22 79.52(7)
N21 Nb2 Cl22 90.35(6)
N22 Nb2 Cl22 83.73(6)
Cl21 Nb2 Cl22 161.93(3)
O1 Nb2 Nb1 38.37(5)
O2 Nb2 Nb1 38.72(5)
C21 Nb2 Nb1 177.72(7)
N21 Nb2 Nb1 112.62(5)
N22 Nb2 Nb1 111.02(6)
Cl21 Nb2 Nb1 99.656(19)
Cl22 Nb2 Nb1 98.387(18)
C27 O21 C28 105.2(2)
C213 O22 C214 104.9(2)
C27 N21 C29 107.4(2)
C27 N21 Nb2 120.52(18)
C29 N21 Nb2 132.11(16)
C213 N22 C215 108.0(2)
C213 N22 Nb2 120.22(17)
C215 N22 Nb2 131.72(17)
C22 C21 C26 116.7(2)
C22 C21 Nb2 122.1(2)
C26 C21 Nb2 121.16(19)
C21 C22 C23 122.3(3)
C21 C22 C213 110.2(2)
C23 C22 C213 127.5(3)
C24 C23 C22 118.8(3)
C24 C23 H23 120.6
C22 C23 H23 120.6
C23 C24 C25 120.8(3)
C23 C24 H24 119.6
C25 C24 H24 119.6
C26 C25 C24 118.8(3)
C26 C25 H25 120.6
C24 C25 H25 120.6
C25 C26 C21 122.6(3)
C25 C26 C27 127.0(3)
C21 C26 C27 110.4(2)
N21 C27 O21 118.0(2)
N21 C27 C26 119.0(2)
O21 C27 C26 123.0(2)
O21 C28 C29 104.4(2)
O21 C28 H28A 110.9
C29 C28 H28A 110.9
O21 C28 H28B 110.9
C29 C28 H28B 110.9
H28A C28 H28B 108.9
N21 C29 C210 111.4(2)
N21 C29 C28 101.5(2)
C210 C29 C28 114.3(2)
N21 C29 H29 109.8
C210 C29 H29 109.8
C28 C29 H29 109.8
C211 C210 C212 111.1(3)
C211 C210 C29 113.3(3)
C212 C210 C29 109.3(2)
C211 C210 H210 107.6
C212 C210 H210 107.6
C29 C210 H210 107.6
C210 C211 H21A 109.5
C210 C211 H21B 109.5
H21A C211 H21B 109.5
C210 C211 H21C 109.5
H21A C211 H21C 109.5
H21B C211 H21C 109.5
C210 C212 H21D 109.5
C210 C212 H21E 109.5
H21D C212 H21E 109.5
C210 C212 H21F 109.5
H21D C212 H21F 109.5
H21E C212 H21F 109.5
N22 C213 O22 117.9(2)
N22 C213 C22 119.4(2)
O22 C213 C22 122.7(2)
O22 C214 C215 104.9(2)
O22 C214 H21G 110.8
C215 C214 H21G 110.8
O22 C214 H21H 110.8
C215 C214 H21H 110.8
H21G C214 H21H 108.8
N22 C215 C214 102.2(2)
N22 C215 C216 111.6(2)
C214 C215 C216 115.1(2)
N22 C215 H215 109.2
C214 C215 H215 109.2
C216 C215 H215 109.2
C217 C216 C218 111.1(2)
C217 C216 C215 110.4(2)
C218 C216 C215 111.8(3)
C217 C216 H216 107.8
C218 C216 H216 107.8
C215 C216 H216 107.8
C216 C217 H21I 109.5
C216 C217 H21J 109.5
H21I C217 H21J 109.5
C216 C217 H21K 109.5
H21I C217 H21K 109.5
H21J C217 H21K 109.5
C216 C218 H21L 109.5
C216 C218 H21M 109.5
H21L C218 H21M 109.5
C216 C218 H21N 109.5
H21L C218 H21N 109.5
H21M C218 H21N 109.5
C32 C31 C36 120.00(5)
C32 C31 H31 120.0
C36 C31 H31 120.0
C31 C32 C33 120.00(5)
C31 C32 H32 120.0
C33 C32 H32 120.0
C34 C33 C32 120.00(5)
C34 C33 H33 120.0
C32 C33 H33 120.0
C33 C34 C35 120.00(5)
C33 C34 H34 120.0
C35 C34 H34 120.0
C36 C35 C34 120.00(5)
C36 C35 H35 120.0
C34 C35 H35 120.0
C35 C36 C31 120.00(5)
C35 C36 H36 120.0
C31 C36 H36 120.0
C46 C41 C42 120.00(5)
C46 C41 H41 120.0
C42 C41 H41 120.0
C43 C42 C41 120.00(5)
C43 C42 H42 120.0
C41 C42 H42 120.0
C42 C43 C44 120.00(5)
C42 C43 H43 120.0
C44 C43 H43 120.0
C45 C44 C43 120.00(5)
C45 C44 H44 120.0
C43 C44 H44 120.0
C46 C45 C44 119.99(5)
C46 C45 H45 120.0
C44 C45 H45 120.0
C45 C46 C41 120.00(5)
C45 C46 H46 120.0
C41 C46 H46 120.0
C52 C51 H51A 109.5
C52 C51 H51B 109.5
H51A C51 H51B 109.5
C52 C51 H51C 109.5
H51A C51 H51C 109.5
H51B C51 H51C 109.5
C53 C52 C51 111.25(10)
C53 C52 H52A 109.4
C51 C52 H52A 109.4
C53 C52 H52B 109.4
C51 C52 H52B 109.4
H52A C52 H52B 108.0
C52 C53 C54 111.31(10)
C52 C53 H53A 109.4
C54 C53 H53A 109.4
C52 C53 H53B 109.4
C54 C53 H53B 109.4
H53A C53 H53B 108.0
C53 C54 C55 111.06(10)
C53 C54 H54A 109.4
C55 C54 H54A 109.4
C53 C54 H54B 109.4
C55 C54 H54B 109.4
H54A C54 H54B 108.0
C62 C61 H61A 109.5
C62 C61 H61B 109.5
H61A C61 H61B 109.5
C62 C61 H61C 109.5
H61A C61 H61C 109.5
H61B C61 H61C 109.5
C61 C62 C63 111.09(10)
C61 C62 H62A 109.4
C63 C62 H62A 109.4
C61 C62 H62B 109.4
C63 C62 H62B 109.4
H62A C62 H62B 108.0
C64 C63 C62 111.12(10)
C64 C63 H63A 109.4
C62 C63 H63A 109.4
C64 C63 H63B 109.4
C62 C63 H63B 109.4
H63A C63 H63B 108.0
C63 C64 C55 111.10(10)
C63 C64 H64A 109.4
C55 C64 H64A 109.4
C63 C64 H64B 109.4
C55 C64 H64B 109.4
H64A C64 H64B 108.0
C54 C55 H55A 109.5
C54 C55 H55B 109.5
H55A C55 H55B 109.5
C54 C55 H55C 109.5
H55A C55 H55C 109.5
H55B C55 H55C 109.5
C64 C55 H55D 109.5
C64 C55 H55E 109.5
H55D C55 H55E 109.5
C64 C55 H55F 109.5
H55D C55 H55F 109.5
H55E C55 H55F 109.5

loop_
_geom_bond_atom_site_label_1
_geom_bond_atom_site_label_2
_geom_bond_distance
Nb1 O1 1.9459(18)
Nb1 O2 1.9572(18)
Nb1 N11 2.286(2)
Nb1 C11 2.295(3)
Nb1 N12 2.301(2)
Nb1 Cl11 2.3787(7)
Nb1 Cl12 2.3943(7)
Nb1 Nb2 3.0515(3)
O1 Nb2 1.9468(17)
O2 Nb2 1.9478(17)
O11 C17 1.326(3)
O11 C18 1.470(4)
O12 C113 1.342(3)
O12 C114 1.470(3)
N11 C17 1.296(3)
N11 C19 1.467(4)
N12 C113 1.285(3)
N12 C115 1.485(3)
C11 C12 1.385(4)
C11 C16 1.393(4)
C12 C13 1.398(4)
C12 C113 1.453(4)
C13 C14 1.399(5)
C13 H13 0.9500
C14 C15 1.378(4)
C14 H14 0.9500
C15 C16 1.402(4)
C15 H15 0.9500
C16 C17 1.446(4)
C18 C19 1.539(4)
C18 H18A 0.9900
C18 H18B 0.9900
C19 C110 1.538(4)
C19 H19 1.0000
C110 C111 1.520(5)
C110 C112 1.540(4)
C110 H110 1.0000
C111 H11A 0.9800
C111 H11B 0.9800
C111 H11C 0.9800
C112 H11D 0.9800
C112 H11E 0.9800
C112 H11F 0.9800
C114 C115 1.546(4)
C114 H11G 0.9900
C114 H11H 0.9900
C115 C116 1.537(4)
C115 H115 1.0000
C116 C117 1.529(4)
C116 C118 1.534(4)
C116 H116 1.0000
C117 H11I 0.9800
C117 H11J 0.9800
C117 H11K 0.9800
C118 H11L 0.9800
C118 H11M 0.9800
C118 H11N 0.9800
Nb2 C21 2.287(2)
Nb2 N21 2.287(2)
Nb2 N22 2.315(2)
Nb2 Cl21 2.3841(7)
Nb2 Cl22 2.3910(7)
O21 C27 1.336(3)
O21 C28 1.465(3)
O22 C213 1.340(3)
O22 C214 1.471(3)
N21 C27 1.289(3)
N21 C29 1.484(3)
N22 C213 1.288(3)
N22 C215 1.474(3)
C21 C22 1.395(4)
C21 C26 1.396(4)
C22 C23 1.398(4)
C22 C213 1.451(4)
C23 C24 1.385(4)
C23 H23 0.9500
C24 C25 1.390(4)
C24 H24 0.9500
C25 C26 1.389(4)
C25 H25 0.9500
C26 C27 1.455(4)
C28 C29 1.544(4)
C28 H28A 0.9900
C28 H28B 0.9900
C29 C210 1.527(4)
C29 H29 1.0000
C210 C211 1.523(4)
C210 C212 1.523(4)
C210 H210 1.0000
C211 H21A 0.9800
C211 H21B 0.9800
C211 H21C 0.9800
C212 H21D 0.9800
C212 H21E 0.9800
C212 H21F 0.9800
C214 C215 1.534(4)
C214 H21G 0.9900
C214 H21H 0.9900
C215 C216 1.537(4)
C215 H215 1.0000
C216 C217 1.530(4)
C216 C218 1.531(4)
C216 H216 1.0000
C217 H21I 0.9800
C217 H21J 0.9800
C217 H21K 0.9800
C218 H21L 0.9800
C218 H21M 0.9800
C218 H21N 0.9800
C31 C32 1.369(2)
C31 C36 1.369(2)
C31 H31 0.9500
C32 C33 1.369(2)
C32 H32 0.9500
C33 C34 1.369(2)
C33 H33 0.9500
C34 C35 1.369(2)
C34 H34 0.9500
C35 C36 1.369(2)
C35 H35 0.9500
C36 H36 0.9500
C41 C46 1.369(2)
C41 C42 1.369(2)
C41 H41 0.9500
C42 C43 1.369(2)
C42 H42 0.9500
C43 C44 1.369(2)
C43 H43 0.9500
C44 C45 1.369(2)
C44 H44 0.9500
C45 C46 1.369(2)
C45 H45 0.9500
C46 H46 0.9500
C51 C52 1.5390(10)
C51 H51A 0.9800
C51 H51B 0.9800
C51 H51C 0.9800
C52 C53 1.5386(10)
C52 H52A 0.9900
C52 H52B 0.9900
C53 C54 1.5392(10)
C53 H53A 0.9900
C53 H53B 0.9900
C54 C55 1.5408(10)
C54 H54A 0.9900
C54 H54B 0.9900
C61 C62 1.5398(10)
C61 H61A 0.9800
C61 H61B 0.9800
C61 H61C 0.9800
C62 C63 1.5403(10)
C62 H62A 0.9900
C62 H62B 0.9900
C63 C64 1.5394(10)
C63 H63A 0.9900
C63 H63B 0.9900
C64 C55 1.5405(10)
C64 H64A 0.9900
C64 H64B 0.9900
C55 H55A 0.9800
C55 H55B 0.9800
C55 H55C 0.9800
C55 H55D 0.9800
C55 H55E 0.9800
C55 H55F 0.9800

loop_
_geom_torsion_atom_site_label_1
_geom_torsion_atom_site_label_2
_geom_torsion_atom_site_label_3
_geom_torsion_atom_site_label_4
_geom_torsion
O2 Nb1 O1 Nb2 -0.79(8)
N11 Nb1 O1 Nb2 -163.56(10)
C11 Nb1 O1 Nb2 175.76(11)
N12 Nb1 O1 Nb2 31.18(18)
Cl11 Nb1 O1 Nb2 -85.04(7)
Cl12 Nb1 O1 Nb2 103.82(7)
O1 Nb1 O2 Nb2 0.79(8)
N11 Nb1 O2 Nb2 31.84(18)
C11 Nb1 O2 Nb2 -175.52(12)
N12 Nb1 O2 Nb2 -162.57(10)
Cl11 Nb1 O2 Nb2 107.97(7)
Cl12 Nb1 O2 Nb2 -83.33(7)
O1 Nb1 N11 C17 -160.6(2)
O2 Nb1 N11 C17 167.98(19)
C11 Nb1 N11 C17 5.3(2)
N12 Nb1 N11 C17 8.3(3)
Cl11 Nb1 N11 C17 90.5(2)
Cl12 Nb1 N11 C17 -73.7(2)
Nb2 Nb1 N11 C17 -171.4(2)
O1 Nb1 N11 C19 17.5(2)
O2 Nb1 N11 C19 -14.0(3)
C11 Nb1 N11 C19 -176.7(3)
N12 Nb1 N11 C19 -173.6(2)
Cl11 Nb1 N11 C19 -91.4(2)
Cl12 Nb1 N11 C19 104.4(2)
Nb2 Nb1 N11 C19 6.6(3)
O1 Nb1 N12 C113 157.5(2)
O2 Nb1 N12 C113 -170.4(2)
N11 Nb1 N12 C113 -1.9(3)
C11 Nb1 N12 C113 1.2(2)
Cl11 Nb1 N12 C113 -82.0(2)
Cl12 Nb1 N12 C113 83.6(2)
Nb2 Nb1 N12 C113 177.9(2)
O1 Nb1 N12 C115 -21.7(3)
O2 Nb1 N12 C115 10.4(2)
N11 Nb1 N12 C115 179.0(2)
C11 Nb1 N12 C115 -177.9(3)
Cl11 Nb1 N12 C115 98.9(2)
Cl12 Nb1 N12 C115 -95.5(2)
Nb2 Nb1 N12 C115 -1.2(2)
O1 Nb1 C11 C12 -160.7(2)
O2 Nb1 C11 C12 13.7(3)
N11 Nb1 C11 C12 177.9(3)
N12 Nb1 C11 C12 0.2(2)
Cl11 Nb1 C11 C12 91.9(2)
Cl12 Nb1 C11 C12 -86.3(2)
O1 Nb1 C11 C16 17.9(3)
O2 Nb1 C11 C16 -167.7(2)
N11 Nb1 C11 C16 -3.5(2)
N12 Nb1 C11 C16 178.7(3)
Cl11 Nb1 C11 C16 -89.5(2)
Cl12 Nb1 C11 C16 92.3(2)
C16 C11 C12 C13 1.5(5)
Nb1 C11 C12 C13 -179.8(2)
C16 C11 C12 C113 -179.9(3)
Nb1 C11 C12 C113 -1.2(3)
C11 C12 C13 C14 -2.1(5)
C113 C12 C13 C14 179.5(3)
C12 C13 C14 C15 1.0(5)
C13 C14 C15 C16 0.5(5)
C12 C11 C16 C15 0.1(5)
Nb1 C11 C16 C15 -178.5(3)
C12 C11 C16 C17 -179.6(3)
Nb1 C11 C16 C17 1.7(4)
C14 C15 C16 C11 -1.2(5)
C14 C15 C16 C17 178.5(3)
C19 N11 C17 O11 -3.9(3)
Nb1 N11 C17 O11 174.49(18)
C19 N11 C17 C16 175.0(3)
Nb1 N11 C17 C16 -6.5(4)
C18 O11 C17 N11 -5.6(3)
C18 O11 C17 C16 175.5(3)
C11 C16 C17 N11 3.0(4)
C15 C16 C17 N11 -176.7(3)
C11 C16 C17 O11 -178.1(3)
C15 C16 C17 O11 2.2(5)
C17 O11 C18 C19 11.9(3)
C17 N11 C19 C110 -112.9(3)
Nb1 N11 C19 C110 68.8(3)
C17 N11 C19 C18 11.0(3)
Nb1 N11 C19 C18 -167.21(19)
O11 C18 C19 N11 -13.6(3)
O11 C18 C19 C110 107.7(3)
N11 C19 C110 C111 63.8(3)
C18 C19 C110 C111 -52.4(4)
N11 C19 C110 C112 -171.5(2)
C18 C19 C110 C112 72.2(3)
C115 N12 C113 O12 -2.6(3)
Nb1 N12 C113 O12 178.09(18)
C115 N12 C113 C12 177.0(2)
Nb1 N12 C113 C12 -2.4(4)
C114 O12 C113 N12 -8.3(3)
C114 O12 C113 C12 172.2(3)
C11 C12 C113 N12 2.3(4)
C13 C12 C113 N12 -179.2(3)
C11 C12 C113 O12 -178.2(3)
C13 C12 C113 O12 0.3(5)
C113 O12 C114 C115 14.7(3)
C113 N12 C115 C116 -111.6(3)
Nb1 N12 C115 C116 67.6(3)
C113 N12 C115 C114 11.6(3)
Nb1 N12 C115 C114 -169.22(19)
O12 C114 C115 N12 -15.8(3)
O12 C114 C115 C116 105.0(3)
N12 C115 C116 C117 -170.1(2)
C114 C115 C116 C117 74.7(3)
N12 C115 C116 C118 65.1(3)
C114 C115 C116 C118 -50.2(3)
Nb1 O1 Nb2 O2 0.79(8)
Nb1 O1 Nb2 C21 -176.40(11)
Nb1 O1 Nb2 N21 32.51(18)
Nb1 O1 Nb2 N22 -162.86(10)
Nb1 O1 Nb2 Cl21 107.80(7)
Nb1 O1 Nb2 Cl22 -84.09(7)
Nb1 O2 Nb2 O1 -0.78(8)
Nb1 O2 Nb2 C21 176.39(11)
Nb1 O2 Nb2 N21 -163.96(10)
Nb1 O2 Nb2 N22 29.17(17)
Nb1 O2 Nb2 Cl21 -85.25(7)
Nb1 O2 Nb2 Cl22 105.32(7)
O2 Nb1 Nb2 O1 178.77(13)
N11 Nb1 Nb2 O1 16.97(11)
N12 Nb1 Nb2 O1 -162.84(11)
Cl11 Nb1 Nb2 O1 104.06(9)
Cl12 Nb1 Nb2 O1 -77.55(9)
O1 Nb1 Nb2 O2 -178.77(13)
N11 Nb1 Nb2 O2 -161.79(11)
N12 Nb1 Nb2 O2 18.39(11)
Cl11 Nb1 Nb2 O2 -74.71(9)
Cl12 Nb1 Nb2 O2 103.68(9)
O1 Nb1 Nb2 N21 -161.93(10)
O2 Nb1 Nb2 N21 16.84(10)
N11 Nb1 Nb2 N21 -144.96(9)
N12 Nb1 Nb2 N21 35.23(9)
Cl11 Nb1 Nb2 N21 -57.87(6)
Cl12 Nb1 Nb2 N21 120.52(6)
O1 Nb1 Nb2 N22 17.70(10)
O2 Nb1 Nb2 N22 -163.53(10)
N11 Nb1 Nb2 N22 34.67(9)
N12 Nb1 Nb2 N22 -145.15(8)
Cl11 Nb1 Nb2 N22 121.75(6)
Cl12 Nb1 Nb2 N22 -59.86(6)
O1 Nb1 Nb2 Cl21 -74.90(9)
O2 Nb1 Nb2 Cl21 103.87(9)
N11 Nb1 Nb2 Cl21 -57.92(7)
N12 Nb1 Nb2 Cl21 122.26(7)
Cl11 Nb1 Nb2 Cl21 29.16(3)
Cl12 Nb1 Nb2 Cl21 -152.45(3)
O1 Nb1 Nb2 Cl22 104.17(9)
O2 Nb1 Nb2 Cl22 -77.06(9)
N11 Nb1 Nb2 Cl22 121.14(7)
N12 Nb1 Nb2 Cl22 -58.67(7)
Cl11 Nb1 Nb2 Cl22 -151.77(3)
Cl12 Nb1 Nb2 Cl22 26.62(3)
O1 Nb2 N21 C27 167.80(18)
O2 Nb2 N21 C27 -160.2(2)
C21 Nb2 N21 C27 6.8(2)
N22 Nb2 N21 C27 9.5(3)
Cl21 Nb2 N21 C27 91.2(2)
Cl22 Nb2 N21 C27 -71.8(2)
Nb1 Nb2 N21 C27 -171.01(19)
O1 Nb2 N21 C29 -11.5(3)
O2 Nb2 N21 C29 20.5(2)
C21 Nb2 N21 C29 -172.5(2)
N22 Nb2 N21 C29 -169.8(2)
Cl21 Nb2 N21 C29 -88.1(2)
Cl22 Nb2 N21 C29 109.0(2)
Nb1 Nb2 N21 C29 9.7(2)
O1 Nb2 N22 C213 -168.6(2)
O2 Nb2 N22 C213 161.01(18)
C21 Nb2 N22 C213 2.27(19)
N21 Nb2 N22 C213 -0.4(2)
Cl21 Nb2 N22 C213 -79.99(19)
Cl22 Nb2 N22 C213 83.47(19)
Nb1 Nb2 N22 C213 -179.93(18)
O1 Nb2 N22 C215 9.5(2)
O2 Nb2 N22 C215 -20.8(3)
C21 Nb2 N22 C215 -179.6(2)
N21 Nb2 N22 C215 177.72(19)
Cl21 Nb2 N22 C215 98.2(2)
Cl22 Nb2 N22 C215 -98.4(2)
Nb1 Nb2 N22 C215 -1.8(2)
O1 Nb2 C21 C22 13.8(3)
O2 Nb2 C21 C22 -161.82(17)
N21 Nb2 C21 C22 177.7(2)
N22 Nb2 C21 C22 -0.31(19)
Cl21 Nb2 C21 C22 91.6(2)
Cl22 Nb2 C21 C22 -87.7(2)
O1 Nb2 C21 C26 -169.81(17)
O2 Nb2 C21 C26 14.6(3)
N21 Nb2 C21 C26 -5.9(2)
N22 Nb2 C21 C26 176.1(2)
Cl21 Nb2 C21 C26 -92.0(2)
Cl22 Nb2 C21 C26 88.7(2)
C26 C21 C22 C23 1.7(4)
Nb2 C21 C22 C23 178.2(2)
C26 C21 C22 C213 -177.9(2)
Nb2 C21 C22 C213 -1.3(3)
C21 C22 C23 C24 -1.9(4)
C213 C22 C23 C24 177.6(3)
C22 C23 C24 C25 0.3(5)
C23 C24 C25 C26 1.5(5)
C24 C25 C26 C21 -1.7(4)
C24 C25 C26 C27 177.1(3)
C22 C21 C26 C25 0.2(4)
Nb2 C21 C26 C25 -176.5(2)
C22 C21 C26 C27 -178.8(2)
Nb2 C21 C26 C27 4.6(3)
C29 N21 C27 O21 -6.8(3)
Nb2 N21 C27 O21 173.76(17)
C29 N21 C27 C26 172.3(2)
Nb2 N21 C27 C26 -7.1(3)
C28 O21 C27 N21 -6.0(3)
C28 O21 C27 C26 174.9(3)
C25 C26 C27 N21 -177.3(3)
C21 C26 C27 N21 1.6(4)
C25 C26 C27 O21 1.8(4)
C21 C26 C27 O21 -179.3(2)
C27 O21 C28 C29 15.3(3)
C27 N21 C29 C210 -106.6(3)
Nb2 N21 C29 C210 72.8(3)
C27 N21 C29 C28 15.5(3)
Nb2 N21 C29 C28 -165.14(18)
O21 C28 C29 N21 -18.4(3)
O21 C28 C29 C210 101.6(3)
N21 C29 C210 C211 62.0(3)
C28 C29 C210 C211 -52.3(3)
N21 C29 C210 C212 -173.5(2)
C28 C29 C210 C212 72.1(3)
C215 N22 C213 O22 -3.2(3)
Nb2 N22 C213 O22 175.33(16)
C215 N22 C213 C22 177.5(2)
Nb2 N22 C213 C22 -4.0(3)
C214 O22 C213 N22 -6.4(3)
C214 O22 C213 C22 172.8(2)
C21 C22 C213 N22 3.4(3)
C23 C22 C213 N22 -176.2(3)
C21 C22 C213 O22 -175.9(2)
C23 C22 C213 O22 4.6(4)
C213 O22 C214 C215 12.6(3)
C213 N22 C215 C214 10.8(3)
Nb2 N22 C215 C214 -167.52(18)
C213 N22 C215 C216 -112.7(3)
Nb2 N22 C215 C216 69.0(3)
O22 C214 C215 N22 -14.0(3)
O22 C214 C215 C216 107.1(3)
N22 C215 C216 C217 -172.1(2)
C214 C215 C216 C217 72.1(3)
N22 C215 C216 C218 63.7(3)
C214 C215 C216 C218 -52.2(3)
C36 C31 C32 C33 0.4(3)
C31 C32 C33 C34 0.2(3)
C32 C33 C34 C35 -0.2(6)
C33 C34 C35 C36 -0.4(8)
C34 C35 C36 C31 0.9(8)
C32 C31 C36 C35 -0.9(6)
C46 C41 C42 C43 0.2(3)
C41 C42 C43 C44 -0.1(3)
C42 C43 C44 C45 0.5(6)
C43 C44 C45 C46 -1.0(9)
C44 C45 C46 C41 1.1(9)
C42 C41 C46 C45 -0.8(7)
C51 C52 C53 C54 79.4(9)
C52 C53 C54 C55 174.3(7)
C61 C62 C63 C64 -169.1(14)
C62 C63 C64 C55 -173.2(13)
C63 C64 C55 C54 33.5(9)
C53 C54 C55 C64 -10.0(10)
